data_4301562
loop_
_publ_author_name
'Ramaswamy Murugavel'
'Ganesan Prabusankar'
'Ashish Sharma'
'Raghavan B. Sunoj'
'Ray J. Butcher'

_publ_contact_author_address
;
Department of Chemistry
Indian Institute of Technology Bombay
Powai
Mumbai
Maharastra
400076
INDIA
;
_publ_contact_author_email RMV@CHEM.IITB.AC.IN
_publ_contact_author_name 'Ramaswamy Murugavel'
_publ_section_title
;
Conformational and Isomeric Preferences of Six-Membered Inorganic
Heterocycles [EtNP(E)(OR)]3 (E = Lone Pair, O, S, or Se): A Synthetic,
Spectroscopic, Structural, and Computational Study
;
_journal_name_full 'Inorganic Chemistry'
_journal_page_first 2048
_journal_page_last 2059
_journal_paper_doi 10.1021/ic801945q
_journal_volume 48
_journal_year 2009
_chemical_formula_sum 'C42 H66 N3 O3 P3 Se2'
_chemical_formula_weight 911.81
_chemical_name_systematic
;
 ?
;
_space_group_IT_number 2
_symmetry_cell_setting triclinic
_symmetry_space_group_name_Hall '-P 1'
_symmetry_space_group_name_H-M 'P -1'
_atom_sites_solution_hydrogens geom
_atom_sites_solution_primary direct
_atom_sites_solution_secondary difmap
_audit_creation_method SHELXL-97
_cell_angle_alpha 82.50(3)
_cell_angle_beta 87.05(3)
_cell_angle_gamma 70.99(3)
_cell_formula_units_Z 2
_cell_length_a 10.699(2)
_cell_length_b 13.772(3)
_cell_length_c 16.160(3)
_cell_measurement_temperature 133(2)
_cell_volume 2231.9(9)
_computing_cell_refinement DIF4
_computing_data_collection DIF4
_computing_data_reduction REDU4
_computing_molecular_graphics Pluton/Ortep3
_computing_publication_material ciftab
_computing_structure_refinement 'SHELXL-97 (Sheldrick, 1997)'
_computing_structure_solution 'SHELXS-86 (Sheldrick, 1990)'
_diffrn_ambient_temperature 133(2)
_diffrn_measured_fraction_theta_full 0.989
_diffrn_measured_fraction_theta_max 0.989
_diffrn_radiation_monochromator graphite
_diffrn_radiation_source 'fine-focus sealed tube'
_diffrn_radiation_type MoK\a
_diffrn_radiation_wavelength 0.71073
_diffrn_reflns_av_R_equivalents 0.0346
_diffrn_reflns_av_sigmaI/netI 0.0282
_diffrn_reflns_limit_h_max 11
_diffrn_reflns_limit_h_min -12
_diffrn_reflns_limit_k_max 15
_diffrn_reflns_limit_k_min -16
_diffrn_reflns_limit_l_max 19
_diffrn_reflns_limit_l_min -18
_diffrn_reflns_number 20508
_diffrn_reflns_theta_full 24.75
_diffrn_reflns_theta_max 24.75
_diffrn_reflns_theta_min 2.01
_exptl_absorpt_coefficient_mu 1.804
_exptl_absorpt_correction_T_max 0.7143
_exptl_absorpt_correction_T_min 0.6137
_exptl_absorpt_correction_type none
_exptl_crystal_colour colourless
_exptl_crystal_density_diffrn 1.357
_exptl_crystal_density_method 'not measured'
_exptl_crystal_description blocks
_exptl_crystal_F_000 952
_exptl_crystal_size_max 0.30
_exptl_crystal_size_mid 0.30
_exptl_crystal_size_min 0.20
_refine_diff_density_max 1.899
_refine_diff_density_min -0.600
_refine_diff_density_rms 0.072
_refine_ls_extinction_method none
_refine_ls_goodness_of_fit_ref 1.017
_refine_ls_hydrogen_treatment constr
_refine_ls_matrix_type full
_refine_ls_number_parameters 478
_refine_ls_number_reflns 7568
_refine_ls_number_restraints 0
_refine_ls_restrained_S_all 1.017
_refine_ls_R_factor_all 0.0465
_refine_ls_R_factor_gt 0.0384
_refine_ls_shift/su_max 0.001
_refine_ls_shift/su_mean 0.000
_refine_ls_structure_factor_coef Fsqd
_refine_ls_weighting_details 'calc w=1/[\s^2^(Fo^2^)+(0.0429P)^2^+4.3286P] where P=(Fo^2^+2Fc^2^)/3'
_refine_ls_weighting_scheme calc
_refine_ls_wR_factor_gt 0.0918
_refine_ls_wR_factor_ref 0.0960
_reflns_number_gt 6569
_reflns_number_total 7568
_reflns_threshold_expression >2sigma(I)
_cod_data_source_file ic801945q_si_001_1.cif
_cod_data_source_block mur50
_cod_original_cell_volume 2231.9(8)
_cod_database_code 4301562

loop_
_symmetry_equiv_pos_as_xyz
'x, y, z'
'-x, -y, -z'

loop_
_atom_site_label
_atom_site_type_symbol
_atom_site_fract_x
_atom_site_fract_y
_atom_site_fract_z
_atom_site_U_iso_or_equiv
_atom_site_adp_type
_atom_site_occupancy
_atom_site_symmetry_multiplicity
_atom_site_calc_flag
_atom_site_refinement_flags
_atom_site_disorder_assembly
_atom_site_disorder_group
Se1 Se -0.00498(3) 0.94503(3) 0.22855(2) 0.02833(10) Uani 1 1 d . . .
Se2 Se 0.05382(3) 0.69830(3) 0.41569(2) 0.02675(10) Uani 1 1 d . . .
P1 P -0.14279(7) 0.86811(6) 0.23499(5) 0.01797(16) Uani 1 1 d . . .
P2 P -0.14666(7) 0.74198(6) 0.39188(4) 0.01777(16) Uani 1 1 d . . .
P3 P -0.15657(7) 0.65082(6) 0.24010(5) 0.01758(16) Uani 1 1 d . . .
N1 N -0.2194(2) 0.85070(19) 0.32726(15) 0.0205(5) Uani 1 1 d . . .
N2 N -0.1878(2) 0.65330(19) 0.34712(14) 0.0180(5) Uani 1 1 d . . .
N3 N -0.0833(2) 0.74521(19) 0.21477(15) 0.0181(5) Uani 1 1 d . . .
O1 O -0.2699(2) 0.92801(16) 0.17748(12) 0.0199(4) Uani 1 1 d . . .
O2 O -0.2408(2) 0.76910(16) 0.47209(12) 0.0207(4) Uani 1 1 d . . .
O3 O -0.30090(19) 0.71377(16) 0.19691(12) 0.0191(4) Uani 1 1 d . . .
C1 C -0.3516(5) 0.9271(3) 0.3501(3) 0.0517(11) Uani 1 1 d . . .
H1A H -0.3976 0.9651 0.2981 0.062 Uiso 1 1 calc R . .
H1B H -0.4071 0.8882 0.3797 0.062 Uiso 1 1 calc R . .
C2 C -0.3384(6) 1.0010(4) 0.4022(3) 0.0664(14) Uani 1 1 d . . .
H2A H -0.4263 1.0479 0.4148 0.100 Uiso 1 1 calc R . .
H2B H -0.2854 1.0411 0.3727 0.100 Uiso 1 1 calc R . .
H2C H -0.2947 0.9642 0.4543 0.100 Uiso 1 1 calc R . .
C3 C -0.1425(3) 0.5450(2) 0.39226(19) 0.0238(7) Uani 1 1 d . . .
H3A H -0.1434 0.5480 0.4532 0.029 Uiso 1 1 calc R . .
H3B H -0.0507 0.5087 0.3751 0.029 Uiso 1 1 calc R . .
C4 C -0.2318(4) 0.4853(3) 0.3729(2) 0.0339(8) Uani 1 1 d . . .
H4A H -0.2007 0.4152 0.4027 0.051 Uiso 1 1 calc R . .
H4B H -0.2300 0.4814 0.3127 0.051 Uiso 1 1 calc R . .
H4C H -0.3224 0.5206 0.3907 0.051 Uiso 1 1 calc R . .
C5 C 0.0583(3) 0.6997(3) 0.1882(2) 0.0247(7) Uani 1 1 d . . .
H5A H 0.0949 0.6288 0.2176 0.030 Uiso 1 1 calc R . .
H5B H 0.1100 0.7416 0.2051 0.030 Uiso 1 1 calc R . .
C6 C 0.0743(3) 0.6951(3) 0.0956(2) 0.0360(9) Uani 1 1 d . . .
H6A H 0.1681 0.6649 0.0818 0.054 Uiso 1 1 calc R . .
H6B H 0.0401 0.7652 0.0661 0.054 Uiso 1 1 calc R . .
H6C H 0.0250 0.6523 0.0786 0.054 Uiso 1 1 calc R . .
C11 C -0.2678(3) 1.0005(2) 0.10547(19) 0.0223(6) Uani 1 1 d . . .
C12 C -0.2452(3) 0.9639(3) 0.02779(19) 0.0242(7) Uani 1 1 d . . .
C13 C -0.2435(4) 1.0358(3) -0.0411(2) 0.0334(8) Uani 1 1 d . . .
H13 H -0.2247 1.0133 -0.0948 0.040 Uiso 1 1 calc R . .
C14 C -0.2683(4) 1.1385(3) -0.0331(2) 0.0402(9) Uani 1 1 d . . .
H14 H -0.2657 1.1860 -0.0809 0.048 Uiso 1 1 calc R . .
C15 C -0.2968(4) 1.1727(3) 0.0441(2) 0.0368(8) Uani 1 1 d . . .
H15 H -0.3161 1.2442 0.0487 0.044 Uiso 1 1 calc R . .
C16 C -0.2979(3) 1.1043(3) 0.1160(2) 0.0279(7) Uani 1 1 d . . .
C17 C -0.2411(3) 0.8554(3) 0.01605(19) 0.0255(7) Uani 1 1 d . . .
H17 H -0.1965 0.8075 0.0656 0.031 Uiso 1 1 calc R . .
C18 C -0.3837(3) 0.8545(3) 0.0147(2) 0.0304(7) Uani 1 1 d . . .
H18A H -0.3835 0.7849 0.0075 0.046 Uiso 1 1 calc R . .
H18B H -0.4308 0.9038 -0.0317 0.046 Uiso 1 1 calc R . .
H18C H -0.4280 0.8742 0.0674 0.046 Uiso 1 1 calc R . .
C19 C -0.1660(4) 0.8156(3) -0.0625(2) 0.0375(9) Uani 1 1 d . . .
H19A H -0.1670 0.7453 -0.0658 0.056 Uiso 1 1 calc R . .
H19B H -0.0743 0.8148 -0.0600 0.056 Uiso 1 1 calc R . .
H19C H -0.2085 0.8611 -0.1120 0.056 Uiso 1 1 calc R . .
C20 C -0.3398(4) 1.1451(3) 0.1990(2) 0.0312(8) Uani 1 1 d . . .
H20 H -0.3047 1.0859 0.2436 0.037 Uiso 1 1 calc R . .
C21 C -0.2825(4) 1.2296(3) 0.2143(2) 0.0422(9) Uani 1 1 d . . .
H21A H -0.3126 1.2528 0.2688 0.063 Uiso 1 1 calc R . .
H21B H -0.3124 1.2882 0.1705 0.063 Uiso 1 1 calc R . .
H21C H -0.1857 1.2019 0.2132 0.063 Uiso 1 1 calc R . .
C22 C -0.4896(4) 1.1804(4) 0.2066(3) 0.0571(12) Uani 1 1 d . . .
H22A H -0.5165 1.2068 0.2605 0.086 Uiso 1 1 calc R . .
H22B H -0.5212 1.1218 0.2030 0.086 Uiso 1 1 calc R . .
H22C H -0.5278 1.2353 0.1613 0.086 Uiso 1 1 calc R . .
C31 C -0.2070(3) 0.7297(3) 0.55672(18) 0.0239(7) Uani 1 1 d . . .
C32 C -0.1281(3) 0.7688(3) 0.6005(2) 0.0330(8) Uani 1 1 d . . .
C33 C -0.0993(4) 0.7234(4) 0.6833(2) 0.0447(10) Uani 1 1 d . . .
H33 H -0.0433 0.7454 0.7150 0.054 Uiso 1 1 calc R . .
C34 C -0.1497(4) 0.6483(4) 0.7197(2) 0.0491(11) Uani 1 1 d . . .
H34 H -0.1255 0.6171 0.7750 0.059 Uiso 1 1 calc R . .
C35 C -0.2350(4) 0.6178(3) 0.6764(2) 0.0412(9) Uani 1 1 d . . .
H35 H -0.2723 0.5679 0.7031 0.049 Uiso 1 1 calc R . .
C36 C -0.2676(3) 0.6590(3) 0.5939(2) 0.0289(7) Uani 1 1 d . . .
C37 C -0.0873(4) 0.8626(3) 0.5674(2) 0.0372(9) Uani 1 1 d . . .
H37 H -0.0983 0.8750 0.5054 0.045 Uiso 1 1 calc R . .
C38 C 0.0562(4) 0.8501(4) 0.5867(3) 0.0501(11) Uani 1 1 d . . .
H38A H 0.0762 0.9128 0.5636 0.075 Uiso 1 1 calc R . .
H38B H 0.1157 0.7906 0.5617 0.075 Uiso 1 1 calc R . .
H38C H 0.0684 0.8388 0.6473 0.075 Uiso 1 1 calc R . .
C39 C -0.1811(5) 0.9572(4) 0.6052(3) 0.0583(12) Uani 1 1 d . . .
H39A H -0.1564 1.0186 0.5844 0.088 Uiso 1 1 calc R . .
H39B H -0.1744 0.9451 0.6662 0.088 Uiso 1 1 calc R . .
H39C H -0.2722 0.9681 0.5891 0.088 Uiso 1 1 calc R . .
C40 C -0.3753(3) 0.6358(3) 0.5509(2) 0.0303(7) Uani 1 1 d . . .
H40 H -0.3593 0.6453 0.4893 0.036 Uiso 1 1 calc R . .
C41 C -0.3783(6) 0.5262(4) 0.5750(3) 0.0716(16) Uani 1 1 d . . .
H41A H -0.4496 0.5161 0.5450 0.107 Uiso 1 1 calc R . .
H41B H -0.3937 0.5149 0.6352 0.107 Uiso 1 1 calc R . .
H41C H -0.2935 0.4769 0.5602 0.107 Uiso 1 1 calc R . .
C42 C -0.5084(4) 0.7130(5) 0.5698(3) 0.0690(17) Uani 1 1 d . . .
H42A H -0.5782 0.6984 0.5418 0.103 Uiso 1 1 calc R . .
H42B H -0.5083 0.7833 0.5496 0.103 Uiso 1 1 calc R . .
H42C H -0.5246 0.7074 0.6302 0.103 Uiso 1 1 calc R . .
C51 C -0.3869(3) 0.6572(2) 0.18821(18) 0.0188(6) Uani 1 1 d . . .
C52 C -0.3587(3) 0.5846(2) 0.13080(18) 0.0213(6) Uani 1 1 d . . .
C53 C -0.4502(3) 0.5326(3) 0.1259(2) 0.0267(7) Uani 1 1 d . . .
H53 H -0.4335 0.4819 0.0885 0.032 Uiso 1 1 calc R . .
C54 C -0.5640(3) 0.5533(3) 0.1740(2) 0.0290(7) Uani 1 1 d . . .
H54 H -0.6238 0.5160 0.1704 0.035 Uiso 1 1 calc R . .
C55 C -0.5911(3) 0.6283(3) 0.22753(19) 0.0250(7) Uani 1 1 d . . .
H55 H -0.6711 0.6436 0.2590 0.030 Uiso 1 1 calc R . .
C56 C -0.5032(3) 0.6816(2) 0.23610(18) 0.0212(6) Uani 1 1 d . . .
C57 C -0.5351(3) 0.7675(2) 0.29180(18) 0.0225(6) Uani 1 1 d . . .
H57 H -0.4501 0.7660 0.3159 0.027 Uiso 1 1 calc R . .
C58 C -0.6280(4) 0.7561(3) 0.3641(2) 0.0377(8) Uani 1 1 d . . .
H58A H -0.6438 0.8135 0.3974 0.057 Uiso 1 1 calc R . .
H58B H -0.5881 0.6904 0.3991 0.057 Uiso 1 1 calc R . .
H58C H -0.7122 0.7569 0.3422 0.057 Uiso 1 1 calc R . .
C59 C -0.5932(4) 0.8725(3) 0.2402(2) 0.0333(8) Uani 1 1 d . . .
H59A H -0.6130 0.9273 0.2766 0.050 Uiso 1 1 calc R . .
H59B H -0.6747 0.8749 0.2137 0.050 Uiso 1 1 calc R . .
H59C H -0.5293 0.8827 0.1971 0.050 Uiso 1 1 calc R . .
C60 C -0.2366(3) 0.5608(3) 0.07431(19) 0.0253(7) Uani 1 1 d . . .
H60 H -0.1939 0.6150 0.0771 0.030 Uiso 1 1 calc R . .
C61 C -0.2740(4) 0.5648(3) -0.0171(2) 0.0321(8) Uani 1 1 d . . .
H61A H -0.1939 0.5495 -0.0520 0.048 Uiso 1 1 calc R . .
H61B H -0.3338 0.6340 -0.0364 0.048 Uiso 1 1 calc R . .
H61C H -0.3182 0.5135 -0.0211 0.048 Uiso 1 1 calc R . .
C62 C -0.1356(3) 0.4552(3) 0.1032(2) 0.0346(8) Uani 1 1 d . . .
H62A H -0.0585 0.4424 0.0657 0.052 Uiso 1 1 calc R . .
H62B H -0.1760 0.4009 0.1023 0.052 Uiso 1 1 calc R . .
H62C H -0.1077 0.4547 0.1602 0.052 Uiso 1 1 calc R . .

loop_
_atom_site_aniso_label
_atom_site_aniso_U_11
_atom_site_aniso_U_22
_atom_site_aniso_U_33
_atom_site_aniso_U_23
_atom_site_aniso_U_13
_atom_site_aniso_U_12
Se1 0.02570(18) 0.03445(19) 0.03166(19) -0.00348(14) -0.00054(13) -0.01913(14)
Se2 0.01819(16) 0.0396(2) 0.02352(17) -0.00477(14) -0.00239(12) -0.01001(14)
P1 0.0167(4) 0.0225(4) 0.0162(4) -0.0016(3) 0.0000(3) -0.0086(3)
P2 0.0171(4) 0.0215(4) 0.0149(4) -0.0019(3) -0.0002(3) -0.0066(3)
P3 0.0154(4) 0.0207(4) 0.0167(4) -0.0035(3) -0.0002(3) -0.0055(3)
N1 0.0215(13) 0.0212(13) 0.0169(12) -0.0005(10) 0.0018(10) -0.0053(11)
N2 0.0187(12) 0.0195(13) 0.0156(12) -0.0006(10) -0.0010(10) -0.0064(10)
N3 0.0132(12) 0.0232(13) 0.0181(12) -0.0036(10) 0.0013(9) -0.0059(10)
O1 0.0204(10) 0.0225(11) 0.0171(10) 0.0036(8) -0.0014(8) -0.0094(9)
O2 0.0217(11) 0.0254(11) 0.0142(10) -0.0009(8) 0.0003(8) -0.0073(9)
O3 0.0177(10) 0.0226(11) 0.0193(10) -0.0021(8) -0.0032(8) -0.0092(9)
C1 0.061(3) 0.048(2) 0.040(2) 0.0026(19) 0.004(2) -0.014(2)
C2 0.088(4) 0.059(3) 0.053(3) 0.006(2) -0.005(3) -0.031(3)
C3 0.0255(16) 0.0221(16) 0.0221(15) 0.0016(12) -0.0031(12) -0.0066(13)
C4 0.044(2) 0.0287(18) 0.0323(18) 0.0031(15) -0.0042(16) -0.0181(16)
C5 0.0134(14) 0.0304(17) 0.0288(17) -0.0037(14) 0.0031(12) -0.0052(13)
C6 0.0210(17) 0.055(2) 0.0339(19) -0.0211(17) 0.0099(14) -0.0102(16)
C11 0.0228(15) 0.0250(16) 0.0204(15) 0.0043(12) -0.0019(12) -0.0119(13)
C12 0.0214(15) 0.0300(17) 0.0207(15) 0.0011(13) -0.0022(12) -0.0090(13)
C13 0.041(2) 0.043(2) 0.0192(16) 0.0018(14) 0.0008(14) -0.0202(17)
C14 0.058(2) 0.043(2) 0.0241(18) 0.0130(16) -0.0041(17) -0.0284(19)
C15 0.054(2) 0.0299(19) 0.0319(19) 0.0049(15) -0.0057(17) -0.0236(17)
C16 0.0318(18) 0.0304(18) 0.0235(16) 0.0022(14) -0.0040(14) -0.0141(14)
C17 0.0263(17) 0.0287(17) 0.0183(15) -0.0010(13) -0.0021(12) -0.0050(14)
C18 0.0311(18) 0.0295(18) 0.0312(18) -0.0041(14) -0.0029(14) -0.0100(15)
C19 0.041(2) 0.043(2) 0.0240(17) -0.0066(15) 0.0019(15) -0.0060(17)
C20 0.043(2) 0.0257(17) 0.0279(17) -0.0021(14) -0.0034(15) -0.0153(15)
C21 0.062(3) 0.032(2) 0.040(2) -0.0056(16) -0.0074(19) -0.0241(19)
C22 0.048(3) 0.081(3) 0.049(3) -0.031(2) 0.004(2) -0.020(2)
C31 0.0228(16) 0.0318(17) 0.0139(14) -0.0019(13) -0.0001(12) -0.0046(13)
C32 0.0278(18) 0.048(2) 0.0228(17) -0.0114(15) 0.0012(14) -0.0089(16)
C33 0.037(2) 0.074(3) 0.0237(18) -0.0125(19) -0.0054(16) -0.014(2)
C34 0.040(2) 0.079(3) 0.0192(18) 0.0072(19) -0.0045(16) -0.011(2)
C35 0.0318(19) 0.057(3) 0.0256(18) 0.0124(17) 0.0004(15) -0.0081(18)
C36 0.0213(16) 0.0394(19) 0.0206(16) 0.0039(14) 0.0018(13) -0.0055(14)
C37 0.037(2) 0.045(2) 0.035(2) -0.0182(17) -0.0043(16) -0.0150(17)
C38 0.044(2) 0.062(3) 0.056(3) -0.019(2) -0.009(2) -0.027(2)
C39 0.054(3) 0.058(3) 0.067(3) -0.034(2) 0.003(2) -0.014(2)
C40 0.0263(17) 0.040(2) 0.0246(16) 0.0028(14) 0.0037(13) -0.0131(15)
C41 0.086(4) 0.072(3) 0.069(3) 0.029(3) -0.017(3) -0.053(3)
C42 0.029(2) 0.116(5) 0.051(3) -0.041(3) -0.0085(19) 0.004(2)
C51 0.0170(14) 0.0215(15) 0.0190(14) 0.0019(12) -0.0057(11) -0.0085(12)
C52 0.0193(15) 0.0240(16) 0.0204(15) 0.0012(12) -0.0046(12) -0.0076(12)
C53 0.0321(18) 0.0266(17) 0.0253(16) -0.0026(13) -0.0057(13) -0.0142(14)
C54 0.0288(17) 0.0353(19) 0.0285(17) 0.0019(14) -0.0086(14) -0.0189(15)
C55 0.0199(15) 0.0345(18) 0.0213(15) 0.0048(13) -0.0038(12) -0.0124(14)
C56 0.0199(15) 0.0238(16) 0.0174(14) 0.0043(12) -0.0046(12) -0.0056(12)
C57 0.0164(15) 0.0311(17) 0.0189(15) -0.0021(13) -0.0014(12) -0.0063(13)
C58 0.044(2) 0.037(2) 0.0308(19) -0.0028(16) 0.0111(16) -0.0131(17)
C59 0.041(2) 0.0297(18) 0.0269(17) 0.0004(14) 0.0003(15) -0.0102(16)
C60 0.0258(17) 0.0293(17) 0.0223(16) -0.0060(13) 0.0007(13) -0.0100(14)
C61 0.039(2) 0.0349(19) 0.0242(17) -0.0093(14) 0.0001(14) -0.0123(16)
C62 0.0309(19) 0.0339(19) 0.0355(19) -0.0097(15) -0.0001(15) -0.0036(15)

loop_
_atom_type_symbol
_atom_type_description
_atom_type_scat_dispersion_real
_atom_type_scat_dispersion_imag
_atom_type_scat_source
C C 0.0033 0.0016 'International Tables Vol C Tables 4.2.6.8 and 6.1.1.4'
H H 0.0000 0.0000 'International Tables Vol C Tables 4.2.6.8 and 6.1.1.4'
N N 0.0061 0.0033 'International Tables Vol C Tables 4.2.6.8 and 6.1.1.4'
O O 0.0106 0.0060 'International Tables Vol C Tables 4.2.6.8 and 6.1.1.4'
P P 0.1023 0.0942 'International Tables Vol C Tables 4.2.6.8 and 6.1.1.4'
Se Se -0.0929 2.2259 'International Tables Vol C Tables 4.2.6.8 and 6.1.1.4'

loop_
_geom_angle_atom_site_label_1
_geom_angle_atom_site_label_2
_geom_angle_atom_site_label_3
_geom_angle
_geom_angle_site_symmetry_1
_geom_angle_site_symmetry_3
_geom_angle_publ_flag
O1 P1 N3 108.95(12) . . ?
O1 P1 N1 99.68(12) . . ?
N3 P1 N1 99.30(13) . . ?
O1 P1 Se1 113.16(9) . . ?
N3 P1 Se1 115.05(9) . . ?
N1 P1 Se1 118.86(10) . . ?
O2 P2 N2 108.05(12) . . ?
O2 P2 N1 98.29(12) . . ?
N2 P2 N1 101.33(12) . . ?
O2 P2 Se2 114.64(8) . . ?
N2 P2 Se2 112.79(9) . . ?
N1 P2 Se2 119.94(10) . . ?
O3 P3 N3 97.92(11) . . ?
O3 P3 N2 104.22(11) . . ?
N3 P3 N2 103.27(12) . . ?
C1 N1 P2 121.0(2) . . ?
C1 N1 P1 121.7(2) . . ?
P2 N1 P1 117.24(15) . . ?
C3 N2 P2 115.55(19) . . ?
C3 N2 P3 110.29(19) . . ?
P2 N2 P3 116.79(15) . . ?
C5 N3 P1 120.7(2) . . ?
C5 N3 P3 111.3(2) . . ?
P1 N3 P3 126.74(15) . . ?
C11 O1 P1 123.40(18) . . ?
C31 O2 P2 126.36(19) . . ?
C51 O3 P3 117.66(18) . . ?
C2 C1 N1 113.2(4) . . ?
N2 C3 C4 110.7(3) . . ?
N3 C5 C6 112.9(3) . . ?
C16 C11 C12 123.5(3) . . ?
C16 C11 O1 118.5(3) . . ?
C12 C11 O1 117.8(3) . . ?
C13 C12 C11 116.7(3) . . ?
C13 C12 C17 120.5(3) . . ?
C11 C12 C17 122.3(3) . . ?
C14 C13 C12 121.5(3) . . ?
C13 C14 C15 120.0(3) . . ?
C14 C15 C16 121.3(3) . . ?
C11 C16 C15 116.7(3) . . ?
C11 C16 C20 123.0(3) . . ?
C15 C16 C20 120.1(3) . . ?
C12 C17 C18 108.0(3) . . ?
C12 C17 C19 114.0(3) . . ?
C18 C17 C19 110.4(3) . . ?
C16 C20 C22 109.6(3) . . ?
C16 C20 C21 113.2(3) . . ?
C22 C20 C21 112.2(3) . . ?
C36 C31 C32 123.3(3) . . ?
C36 C31 O2 115.8(3) . . ?
C32 C31 O2 120.6(3) . . ?
C31 C32 C33 115.9(4) . . ?
C31 C32 C37 124.1(3) . . ?
C33 C32 C37 119.6(3) . . ?
C34 C33 C32 121.8(4) . . ?
C33 C34 C35 120.3(3) . . ?
C34 C35 C36 121.0(4) . . ?
C35 C36 C31 117.2(3) . . ?
C35 C36 C40 120.3(3) . . ?
C31 C36 C40 122.2(3) . . ?
C32 C37 C38 113.6(3) . . ?
C32 C37 C39 108.3(3) . . ?
C38 C37 C39 109.7(3) . . ?
C36 C40 C42 109.3(3) . . ?
C36 C40 C41 113.5(3) . . ?
C42 C40 C41 110.0(4) . . ?
C56 C51 C52 122.8(3) . . ?
C56 C51 O3 116.4(3) . . ?
C52 C51 O3 120.7(3) . . ?
C53 C52 C51 116.8(3) . . ?
C53 C52 C60 119.2(3) . . ?
C51 C52 C60 124.0(3) . . ?
C54 C53 C52 121.5(3) . . ?
C53 C54 C55 120.0(3) . . ?
C54 C55 C56 121.2(3) . . ?
C55 C56 C51 117.6(3) . . ?
C55 C56 C57 121.5(3) . . ?
C51 C56 C57 120.9(3) . . ?
C56 C57 C58 113.8(3) . . ?
C56 C57 C59 110.1(3) . . ?
C58 C57 C59 109.6(3) . . ?
C52 C60 C62 111.6(3) . . ?
C52 C60 C61 111.2(3) . . ?
C62 C60 C61 109.9(3) . . ?

loop_
_geom_bond_atom_site_label_1
_geom_bond_atom_site_label_2
_geom_bond_distance
_geom_bond_site_symmetry_2
_geom_bond_publ_flag
Se1 P1 2.0688(9) . ?
Se2 P2 2.0723(10) . ?
P1 O1 1.610(2) . ?
P1 N3 1.673(3) . ?
P1 N1 1.692(3) . ?
P2 O2 1.607(2) . ?
P2 N2 1.680(3) . ?
P2 N1 1.690(3) . ?
P3 O3 1.644(2) . ?
P3 N3 1.721(3) . ?
P3 N2 1.747(2) . ?
N1 C1 1.523(5) . ?
N2 C3 1.508(4) . ?
N3 C5 1.502(4) . ?
O1 C11 1.436(4) . ?
O2 C31 1.423(4) . ?
O3 C51 1.409(4) . ?
C1 C2 1.448(7) . ?
C3 C4 1.515(5) . ?
C5 C6 1.504(5) . ?
C11 C16 1.390(5) . ?
C11 C12 1.394(4) . ?
C12 C13 1.393(5) . ?
C12 C17 1.518(5) . ?
C13 C14 1.374(5) . ?
C14 C15 1.375(5) . ?
C15 C16 1.400(5) . ?
C16 C20 1.513(5) . ?
C17 C18 1.531(5) . ?
C17 C19 1.533(4) . ?
C20 C22 1.520(6) . ?
C20 C21 1.531(5) . ?
C31 C36 1.396(5) . ?
C31 C32 1.399(5) . ?
C32 C33 1.406(5) . ?
C32 C37 1.520(6) . ?
C33 C34 1.370(6) . ?
C34 C35 1.375(6) . ?
C35 C36 1.394(5) . ?
C36 C40 1.514(5) . ?
C37 C38 1.532(5) . ?
C37 C39 1.540(5) . ?
C40 C42 1.518(5) . ?
C40 C41 1.520(6) . ?
C51 C56 1.398(4) . ?
C51 C52 1.402(4) . ?
C52 C53 1.399(4) . ?
C52 C60 1.524(4) . ?
C53 C54 1.380(5) . ?
C54 C55 1.383(5) . ?
C55 C56 1.390(4) . ?
C56 C57 1.520(4) . ?
C57 C58 1.521(4) . ?
C57 C59 1.525(5) . ?
C60 C62 1.534(5) . ?
C60 C61 1.540(4) . ?

loop_
_geom_torsion_atom_site_label_1
_geom_torsion_atom_site_label_2
_geom_torsion_atom_site_label_3
_geom_torsion_atom_site_label_4
_geom_torsion
_geom_torsion_site_symmetry_1
_geom_torsion_site_symmetry_2
_geom_torsion_site_symmetry_3
_geom_torsion_site_symmetry_4
_geom_torsion_publ_flag
O2 P2 N1 C1 -10.4(3) . . . . ?
N2 P2 N1 C1 100.0(3) . . . . ?
Se2 P2 N1 C1 -135.2(3) . . . . ?
O2 P2 N1 P1 172.14(15) . . . . ?
N2 P2 N1 P1 -77.46(18) . . . . ?
Se2 P2 N1 P1 47.38(19) . . . . ?
O1 P1 N1 C1 -30.5(3) . . . . ?
N3 P1 N1 C1 -141.7(3) . . . . ?
Se1 P1 N1 C1 92.9(3) . . . . ?
O1 P1 N1 P2 146.96(15) . . . . ?
N3 P1 N1 P2 35.76(18) . . . . ?
Se1 P1 N1 P2 -89.69(16) . . . . ?
O2 P2 N2 C3 -74.7(2) . . . . ?
N1 P2 N2 C3 -177.4(2) . . . . ?
Se2 P2 N2 C3 53.1(2) . . . . ?
O2 P2 N2 P3 153.14(13) . . . . ?
N1 P2 N2 P3 50.43(17) . . . . ?
Se2 P2 N2 P3 -79.08(15) . . . . ?
O3 P3 N2 C3 125.50(19) . . . . ?
N3 P3 N2 C3 -132.62(19) . . . . ?
O3 P3 N2 P2 -99.95(16) . . . . ?
N3 P3 N2 P2 1.93(18) . . . . ?
O1 P1 N3 C5 124.2(2) . . . . ?
N1 P1 N3 C5 -132.1(2) . . . . ?
Se1 P1 N3 C5 -4.1(2) . . . . ?
O1 P1 N3 P3 -69.8(2) . . . . ?
N1 P1 N3 P3 33.9(2) . . . . ?
Se1 P1 N3 P3 161.97(13) . . . . ?
O3 P3 N3 C5 -139.30(19) . . . . ?
N2 P3 N3 C5 114.0(2) . . . . ?
O3 P3 N3 P1 53.55(19) . . . . ?
N2 P3 N3 P1 -53.2(2) . . . . ?
N3 P1 O1 C11 -105.2(2) . . . . ?
N1 P1 O1 C11 151.4(2) . . . . ?
Se1 P1 O1 C11 24.1(2) . . . . ?
N2 P2 O2 C31 100.2(3) . . . . ?
N1 P2 O2 C31 -154.9(2) . . . . ?
Se2 P2 O2 C31 -26.5(3) . . . . ?
N3 P3 O3 C51 167.8(2) . . . . ?
N2 P3 O3 C51 -86.3(2) . . . . ?
P2 N1 C1 C2 85.1(4) . . . . ?
P1 N1 C1 C2 -97.6(4) . . . . ?
P2 N2 C3 C4 154.0(2) . . . . ?
P3 N2 C3 C4 -70.8(3) . . . . ?
P1 N3 C5 C6 -100.9(3) . . . . ?
P3 N3 C5 C6 91.0(3) . . . . ?
P1 O1 C11 C16 -90.0(3) . . . . ?
P1 O1 C11 C12 94.7(3) . . . . ?
C16 C11 C12 C13 5.0(5) . . . . ?
O1 C11 C12 C13 -179.9(3) . . . . ?
C16 C11 C12 C17 -166.9(3) . . . . ?
O1 C11 C12 C17 8.2(4) . . . . ?
C11 C12 C13 C14 -2.6(5) . . . . ?
C17 C12 C13 C14 169.4(3) . . . . ?
C12 C13 C14 C15 -0.6(6) . . . . ?
C13 C14 C15 C16 1.7(6) . . . . ?
C12 C11 C16 C15 -4.0(5) . . . . ?
O1 C11 C16 C15 -179.0(3) . . . . ?
C12 C11 C16 C20 171.7(3) . . . . ?
O1 C11 C16 C20 -3.3(5) . . . . ?
C14 C15 C16 C11 0.5(5) . . . . ?
C14 C15 C16 C20 -175.3(4) . . . . ?
C13 C12 C17 C18 -92.9(4) . . . . ?
C11 C12 C17 C18 78.7(4) . . . . ?
C13 C12 C17 C19 30.3(4) . . . . ?
C11 C12 C17 C19 -158.1(3) . . . . ?
C11 C16 C20 C22 -92.2(4) . . . . ?
C15 C16 C20 C22 83.3(4) . . . . ?
C11 C16 C20 C21 141.6(3) . . . . ?
C15 C16 C20 C21 -42.8(5) . . . . ?
P2 O2 C31 C36 -108.7(3) . . . . ?
P2 O2 C31 C32 77.4(4) . . . . ?
C36 C31 C32 C33 7.4(5) . . . . ?
O2 C31 C32 C33 -179.2(3) . . . . ?
C36 C31 C32 C37 -165.4(3) . . . . ?
O2 C31 C32 C37 8.0(5) . . . . ?
C31 C32 C33 C34 -2.4(6) . . . . ?
C37 C32 C33 C34 170.8(4) . . . . ?
C32 C33 C34 C35 -2.5(6) . . . . ?
C33 C34 C35 C36 2.8(6) . . . . ?
C34 C35 C36 C31 1.9(5) . . . . ?
C34 C35 C36 C40 -171.7(4) . . . . ?
C32 C31 C36 C35 -7.2(5) . . . . ?
O2 C31 C36 C35 179.1(3) . . . . ?
C32 C31 C36 C40 166.3(3) . . . . ?
O2 C31 C36 C40 -7.4(5) . . . . ?
C31 C32 C37 C38 -139.6(4) . . . . ?
C33 C32 C37 C38 47.8(5) . . . . ?
C31 C32 C37 C39 98.3(4) . . . . ?
C33 C32 C37 C39 -74.3(4) . . . . ?
C35 C36 C40 C42 86.2(5) . . . . ?
C31 C36 C40 C42 -87.1(4) . . . . ?
C35 C36 C40 C41 -37.0(5) . . . . ?
C31 C36 C40 C41 149.7(4) . . . . ?
P3 O3 C51 C56 113.2(2) . . . . ?
P3 O3 C51 C52 -70.2(3) . . . . ?
C56 C51 C52 C53 -3.1(4) . . . . ?
O3 C51 C52 C53 -179.5(3) . . . . ?
C56 C51 C52 C60 176.4(3) . . . . ?
O3 C51 C52 C60 0.0(4) . . . . ?
C51 C52 C53 C54 1.3(4) . . . . ?
C60 C52 C53 C54 -178.2(3) . . . . ?
C52 C53 C54 C55 1.2(5) . . . . ?
C53 C54 C55 C56 -2.1(5) . . . . ?
C54 C55 C56 C51 0.4(4) . . . . ?
C54 C55 C56 C57 177.2(3) . . . . ?
C52 C51 C56 C55 2.2(4) . . . . ?
O3 C51 C56 C55 178.8(2) . . . . ?
C52 C51 C56 C57 -174.5(3) . . . . ?
O3 C51 C56 C57 2.0(4) . . . . ?
C55 C56 C57 C58 27.5(4) . . . . ?
C51 C56 C57 C58 -155.8(3) . . . . ?
C55 C56 C57 C59 -95.9(3) . . . . ?
C51 C56 C57 C59 80.7(3) . . . . ?
C53 C52 C60 C62 -73.7(4) . . . . ?
C51 C52 C60 C62 106.8(3) . . . . ?
C53 C52 C60 C61 49.4(4) . . . . ?
C51 C52 C60 C61 -130.1(3) . . . . ?
